data_7702126
loop_
_publ_author_name
'Ono, Kosuke'
'Tohyama, Yohei'
'Uchikura, Tatsuhiro'
'Kikuchi, Yuji'
'Fujii, Kotaro'
'Uekusa, Hidehiro'
'Iwasawa, Nobuharu'

_publ_section_title
;
 Control of the reversibility during boronic ester formation: application
 to the construction of ferrocene dimers and trimers.
;
_journal_issue 7
_journal_name_full 'Dalton transactions (Cambridge, England : 2003)'
_journal_page_first 2370
_journal_page_last 2376
_journal_paper_doi 10.1039/c6dt04845e
_journal_volume 46
_journal_year 2017
_chemical_formula_sum 'C26 H26 B2 Fe O4'
_chemical_formula_weight 479.96
_space_group_IT_number 2
_space_group_name_Hall '-P 1'
_space_group_name_H-M_alt 'P -1'
_symmetry_cell_setting triclinic
_symmetry_space_group_name_H-M 'P -1'
_audit_creation_date 2011-03-03T18:16
_audit_creation_method 'from EXP file using GSAS2CIF'
_audit_update_record
;
2012-02-28 deposited with the CCDC.
2017-01-16 downloaded from the CCDC.
;
_cell_angle_alpha 100.4774(35)
_cell_angle_beta 99.7785(18)
_cell_angle_gamma 107.4466(20)
_cell_formula_units_Z 2
_cell_length_a 10.6429(5)
_cell_length_b 15.1158(10)
_cell_length_c 7.5906(4)
_cell_volume 1112.30(11)
_computing_structure_refinement GSAS
_pd_block_id 2011-03-03T18:16|hetero||
_pd_phase_name 'from C:/data/powder/CREST/Polymer/Rietveld/Tohyama01_Best.cif'
_refine_ls_goodness_of_fit_all 2.11
_refine_ls_matrix_type full
_refine_ls_number_parameters 223
_refine_ls_number_restraints 222
_refine_ls_shift/su_max 0.29
_refine_ls_shift/su_mean 0.03
_cod_data_source_file c6dt04845e2.cif
_cod_data_source_block hetero_publ
_cod_depositor_comments
;
The following automatic conversions were performed:

data item '_geom_angle_publ_flag' value 'N' was changed to 'n' in
accordance with the
/home/saulius/struct/COD-crude-data/automatic-downloads/DataCite-retrospective/RSC/depositions/lib/dictionaries/cif_core.dic
dictionary named 'cif_core.dic' version 2.4.2 last updated on
2011-04-26 (193 times).

data item '_geom_bond_publ_flag' value 'N' was changed to 'n' in
accordance with the
/home/saulius/struct/COD-crude-data/automatic-downloads/DataCite-retrospective/RSC/depositions/lib/dictionaries/cif_core.dic
dictionary named 'cif_core.dic' version 2.4.2 last updated on
2011-04-26 (230 times).

Automatic conversion script
Id: cif_fix_values 6909 2019-04-08 15:41:33Z antanas 
;
_cod_original_cell_volume 1112.30(14)
_cod_database_code 7702126

loop_
_symmetry_equiv_pos_site_id
_symmetry_equiv_pos_as_xyz
1 +x,+y,+z
-1 -x,-y,-z

loop_
_atom_site_type_symbol
_atom_site_label
_atom_site_fract_x
_atom_site_fract_y
_atom_site_fract_z
_atom_site_occupancy
_atom_site_thermal_displace_type
_atom_site_U_iso_or_equiv
_atom_site_symmetry_multiplicity
Fe Fe1 0.58911(29) 0.37008(17) 0.29948(26) 1.0 Uiso 0.0371(28) 2
C C2 0.64622(31) 0.48749(22) 0.19266(31) 1.0 Uiso 0.0371(28) 2
C C3 0.5316(4) 0.48557(27) 0.26773(26) 1.0 Uiso 0.0371(28) 2
C C4 0.42416(28) 0.39949(35) 0.17512(32) 1.0 Uiso 0.0371(28) 2
C C5 0.4698(4) 0.34681(23) 0.04148(30) 1.0 Uiso 0.0371(28) 2
C C6 0.60551(32) 0.40012(26) 0.05104(24) 1.0 Uiso 0.0371(28) 2
C C7 0.5585(4) 0.24101(21) 0.3667(4) 1.0 Uiso 0.0371(28) 2
C C8 0.6950(4) 0.28007(32) 0.34748(27) 1.0 Uiso 0.0371(28) 2
C C9 0.75789(30) 0.37015(31) 0.47693(33) 1.0 Uiso 0.0371(28) 2
C C10 0.6617(4) 0.38740(26) 0.57640(26) 1.0 Uiso 0.0371(28) 2
C C11 0.54015(31) 0.3087(4) 0.50937(32) 1.0 Uiso 0.0371(28) 2
B B12 0.4521(5) 0.1493(4) 0.2398(8) 1.0 Uiso 0.0371(28) 2
O O13 0.4704(4) 0.1060(5) 0.0749(9) 1.0 Uiso 0.0371(28) 2
C C14 0.3462(5) 0.03201(27) -0.0273(7) 1.0 Uiso 0.0371(28) 2
C C15 0.3014(4) 0.04322(16) -0.2253(7) 1.0 Uiso 0.0371(28) 2
C C16 0.22286(35) 0.11118(15) -0.1948(7) 1.0 Uiso 0.0371(28) 2
C C17 0.1835(4) 0.16421(15) -0.3111(6) 1.0 Uiso 0.0371(28) 2
C C18 0.1100(4) 0.22205(15) -0.2519(7) 1.0 Uiso 0.0371(28) 2
C C19 0.0589(4) 0.28531(18) -0.3546(7) 1.0 Uiso 0.0371(28) 2
O O20 0.1743(5) 0.35405(31) -0.3910(7) 1.0 Uiso 0.0371(28) 2
B B21 0.2178(7) 0.4310(5) -0.2380(13) 1.0 Uiso 0.0371(28) 2
O O22 0.1147(6) 0.43717(31) -0.1530(13) 1.0 Uiso 0.0371(28) 2
C C23 0.0081(4) 0.3450(4) -0.2123(9) 1.0 Uiso 0.0371(28) 2
C C24 -0.0038(4) 0.29616(16) -0.0502(7) 1.0 Uiso 0.0371(28) 2
C C25 0.0765(4) 0.22849(15) -0.0819(7) 1.0 Uiso 0.0371(28) 2
C C26 0.1159(4) 0.17479(15) 0.0360(6) 1.0 Uiso 0.0371(28) 2
C C27 0.1886(4) 0.11734(15) -0.0241(7) 1.0 Uiso 0.0371(28) 2
C C28 0.2425(4) 0.05426(17) 0.0785(7) 1.0 Uiso 0.0371(28) 2
O O29 0.3229(5) 0.1091(4) 0.2611(7) 1.0 Uiso 0.0371(28) 2
C C30 0.2017(8) -0.05435(31) -0.3412(11) 1.0 Uiso 0.0371(28) 2
C C31 0.4201(6) 0.0732(7) -0.3169(13) 1.0 Uiso 0.0371(28) 2
C C32 -0.1541(4) 0.2369(6) -0.0812(14) 1.0 Uiso 0.0371(28) 2
C C33 0.0466(11) 0.3677(5) 0.1371(9) 1.0 Uiso 0.0371(28) 2
H H34 0.5235(6) 0.5337(4) 0.36652(27) 1.0 Uiso 0.0395(33) 2
H H35 0.33444(31) 0.3818(5) 0.2024(5) 1.0 Uiso 0.0395(33) 2
H H36 0.4246(5) 0.28464(23) -0.0478(4) 1.0 Uiso 0.0395(33) 2
H H37 0.6650(4) 0.3825(4) -0.02362(31) 1.0 Uiso 0.0395(33) 2
H H38 0.7308(6) 0.2458(5) 0.25722(28) 1.0 Uiso 0.0395(33) 2
H H39 0.8495(4) 0.4170(5) 0.5037(5) 1.0 Uiso 0.0395(33) 2
H H40 0.6886(7) 0.44707(32) 0.67226(33) 1.0 Uiso 0.0395(33) 2
H H41 0.4620(4) 0.3081(6) 0.5620(5) 1.0 Uiso 0.0395(33) 2
H H42 0.3509(8) -0.0318(4) -0.0276(9) 1.0 Uiso 0.0395(33) 2
H H43 0.4638(10) 0.0245(9) -0.3266(20) 1.0 Uiso 0.0395(33) 2
H H44 0.3860(10) 0.0798(16) -0.4404(16) 1.0 Uiso 0.0395(33) 2
H H45 0.4863(8) 0.1345(7) -0.2417(19) 1.0 Uiso 0.0395(33) 2
H H46 0.1237(6) -0.0453(8) -0.41515 1.0 Uiso 0.0395(33) 2
H H47 0.2470(10) -0.0848(5) -0.4229(21) 1.0 Uiso 0.0395(33) 2
H H48 0.1708(15) -0.0949(4) -0.2590(14) 1.0 Uiso 0.0395(33) 2
H H49 0.2061(5) 0.16112(19) -0.4314(7) 1.0 Uiso 0.0395(33) 2
H H50 -0.0120(5) 0.24927(29) -0.4671(8) 1.0 Uiso 0.0395(33) 2
H H51 -0.0784(6) 0.3505(8) -0.2682(11) 1.0 Uiso 0.0395(33) 2
H H52 -0.1629(8) 0.1891(14) -0.0082(33) 1.0 Uiso 0.0395(33) 2
H H53 -0.2041(6) 0.2791(9) -0.0434(15) 1.0 Uiso 0.0395(33) 2
H H54 -0.1911(8) 0.2046(8) -0.2125(17) 1.0 Uiso 0.0395(33) 2
H H55 0.0662(30) 0.4326(6) 0.1193(15) 1.0 Uiso 0.0395(33) 2
H H56 -0.0233(4) 0.3551(11) 0.2073(15) 1.0 Uiso 0.0395(33) 2
H H57 0.12944 0.3617(12) 0.2048(10) 1.0 Uiso 0.0395(33) 2
H H58 0.0935(5) 0.17789(19) 0.1564(7) 1.0 Uiso 0.0395(33) 2
H H59 0.1709(5) -0.00366(27) 0.0814(9) 1.0 Uiso 0.0395(33) 2

loop_
_geom_angle_atom_site_label_1
_geom_angle_atom_site_label_2
_geom_angle_atom_site_label_3
_geom_angle
_geom_angle_site_symmetry_1
_geom_angle_site_symmetry_3
_geom_angle_publ_flag
C2 Fe1 C3 40.61(5) 1_555 1_555 n
C2 Fe1 C4 68.23(7) 1_555 1_555 n
C2 Fe1 C5 68.58(7) 1_555 1_555 n
C2 Fe1 C6 41.12(5) 1_555 1_555 n
C2 Fe1 C7 166.29(25) 1_555 1_555 n
C2 Fe1 C8 127.67(23) 1_555 1_555 n
C2 Fe1 C9 107.67(15) 1_555 1_555 n
C2 Fe1 C10 118.00(14) 1_555 1_555 n
C2 Fe1 C11 151.37(21) 1_555 1_555 n
C3 Fe1 C4 40.21(5) 1_555 1_555 n
C3 Fe1 C5 67.90(7) 1_555 1_555 n
C3 Fe1 C6 68.14(7) 1_555 1_555 n
C3 Fe1 C7 152.04(25) 1_555 1_555 n
C3 Fe1 C8 165.43(24) 1_555 1_555 n
C3 Fe1 C9 127.61(18) 1_555 1_555 n
C3 Fe1 C10 107.73(12) 1_555 1_555 n
C3 Fe1 C11 118.10(21) 1_555 1_555 n
C4 Fe1 C5 40.32(5) 1_555 1_555 n
C4 Fe1 C6 67.78(6) 1_555 1_555 n
C4 Fe1 C7 118.86(20) 1_555 1_555 n
C4 Fe1 C8 153.19(20) 1_555 1_555 n
C4 Fe1 C9 165.18(17) 1_555 1_555 n
C4 Fe1 C10 127.41(12) 1_555 1_555 n
C4 Fe1 C11 108.21(15) 1_555 1_555 n
C5 Fe1 C6 40.28(5) 1_555 1_555 n
C5 Fe1 C7 108.52(12) 1_555 1_555 n
C5 Fe1 C8 119.49(13) 1_555 1_555 n
C5 Fe1 C9 153.04(14) 1_555 1_555 n
C5 Fe1 C10 165.23(14) 1_555 1_555 n
C5 Fe1 C11 128.18(13) 1_555 1_555 n
C6 Fe1 C7 128.17(18) 1_555 1_555 n
C6 Fe1 C8 108.60(15) 1_555 1_555 n
C6 Fe1 C9 119.21(12) 1_555 1_555 n
C6 Fe1 C10 152.84(15) 1_555 1_555 n
C6 Fe1 C11 166.06(17) 1_555 1_555 n
C7 Fe1 C8 41.04(5) 1_555 1_555 n
C7 Fe1 C9 68.46(7) 1_555 1_555 n
C7 Fe1 C10 68.28(7) 1_555 1_555 n
C7 Fe1 C11 40.84(5) 1_555 1_555 n
C8 Fe1 C9 40.40(5) 1_555 1_555 n
C8 Fe1 C10 68.27(7) 1_555 1_555 n
C8 Fe1 C11 68.55(7) 1_555 1_555 n
C9 Fe1 C10 40.69(5) 1_555 1_555 n
C9 Fe1 C11 68.12(6) 1_555 1_555 n
C10 Fe1 C11 40.14(5) 1_555 1_555 n
Fe1 C2 C3 69.72(10) 1_555 1_555 n
Fe1 C2 C6 68.97(9) 1_555 1_555 n
Fe1 C2 B21 130.2(5) 1_555 -1_665 n
C3 C2 C6 106.48(12) 1_555 1_555 n
C3 C2 B21 127.78(18) 1_555 -1_665 n
C6 C2 B21 125.52(18) 1_555 -1_665 n
Fe1 C3 C2 69.67(10) 1_555 1_555 n
Fe1 C3 C4 69.94(9) 1_555 1_555 n
Fe1 C3 H34 126.19(16) 1_555 1_555 n
C2 C3 C4 108.59(12) 1_555 1_555 n
C2 C3 H34 128.44(12) 1_555 1_555 n
C4 C3 H34 122.97(11) 1_555 1_555 n
Fe1 C4 C3 69.85(9) 1_555 1_555 n
Fe1 C4 C5 69.65(9) 1_555 1_555 n
Fe1 C4 H35 126.36(15) 1_555 1_555 n
C3 C4 C5 108.33(11) 1_555 1_555 n
C3 C4 H35 123.84(14) 1_555 1_555 n
C5 C4 H35 127.84(14) 1_555 1_555 n
Fe1 C5 C4 70.02(10) 1_555 1_555 n
Fe1 C5 C6 69.49(10) 1_555 1_555 n
Fe1 C5 H36 125.79(16) 1_555 1_555 n
C4 C5 C6 107.98(12) 1_555 1_555 n
C4 C5 H36 131.86(11) 1_555 1_555 n
C6 C5 H36 120.17(11) 1_555 1_555 n
Fe1 C6 C2 69.91(9) 1_555 1_555 n
Fe1 C6 C5 70.24(9) 1_555 1_555 n
Fe1 C6 H37 125.47(15) 1_555 1_555 n
C2 C6 C5 108.62(12) 1_555 1_555 n
C2 C6 H37 123.98(14) 1_555 1_555 n
C5 C6 H37 127.40(14) 1_555 1_555 n
Fe1 C7 C8 69.53(10) 1_555 1_555 n
Fe1 C7 C11 69.49(10) 1_555 1_555 n
Fe1 C7 B12 121.03(31) 1_555 1_555 n
C8 C7 C11 107.23(13) 1_555 1_555 n
C8 C7 B12 124.44(26) 1_555 1_555 n
C11 C7 B12 127.99(24) 1_555 1_555 n
Fe1 C8 C7 69.43(10) 1_555 1_555 n
Fe1 C8 C9 69.82(9) 1_555 1_555 n
Fe1 C8 H38 126.14(16) 1_555 1_555 n
C7 C8 C9 107.86(12) 1_555 1_555 n
C7 C8 H38 121.87(14) 1_555 1_555 n
C9 C8 H38 130.27(12) 1_555 1_555 n
Fe1 C9 C8 69.78(9) 1_555 1_555 n
Fe1 C9 C10 69.60(9) 1_555 1_555 n
Fe1 C9 H39 126.12(15) 1_555 1_555 n
C8 C9 C10 108.11(11) 1_555 1_555 n
C8 C9 H39 131.09(12) 1_555 1_555 n
C10 C9 H39 120.79(13) 1_555 1_555 n
Fe1 C10 C9 69.71(10) 1_555 1_555 n
Fe1 C10 C11 69.83(9) 1_555 1_555 n
Fe1 C10 H40 125.88(16) 1_555 1_555 n
C9 C10 C11 108.30(12) 1_555 1_555 n
C9 C10 H40 118.94(11) 1_555 1_555 n
C11 C10 H40 132.76(11) 1_555 1_555 n
Fe1 C11 C7 69.67(9) 1_555 1_555 n
Fe1 C11 C10 70.03(9) 1_555 1_555 n
Fe1 C11 H41 125.81(15) 1_555 1_555 n
C7 C11 C10 108.49(12) 1_555 1_555 n
C7 C11 H41 131.76(15) 1_555 1_555 n
C10 C11 H41 119.75(14) 1_555 1_555 n
C7 B12 O13 121.91(26) 1_555 1_555 n
C7 B12 O29 125.02(24) 1_555 1_555 n
O13 B12 O29 112.43(13) 1_555 1_555 n
B12 O13 C14 109.25(13) 1_555 1_555 n
O13 C14 C15 111.97(24) 1_555 1_555 n
O13 C14 C28 102.18(12) 1_555 1_555 n
O13 C14 H42 111.72(14) 1_555 1_555 n
C15 C14 C28 106.13(17) 1_555 1_555 n
C15 C14 H42 112.20(16) 1_555 1_555 n
C28 C14 H42 112.09(15) 1_555 1_555 n
C14 C15 C16 102.08(19) 1_555 1_555 n
C14 C15 C30 107.17(30) 1_555 1_555 n
C14 C15 C31 112.99(25) 1_555 1_555 n
C16 C15 C30 108.35(32) 1_555 1_555 n
C16 C15 C31 117.21(34) 1_555 1_555 n
C30 C15 C31 108.48(33) 1_555 1_555 n
C15 C16 C17 128.83(22) 1_555 1_555 n
C15 C16 C27 111.79(18) 1_555 1_555 n
C17 C16 C27 119.38(18) 1_555 1_555 n
C16 C17 C18 118.18(14) 1_555 1_555 n
C16 C17 H49 120.98(15) 1_555 1_555 n
C18 C17 H49 120.84(13) 1_555 1_555 n
C17 C18 C19 126.81(22) 1_555 1_555 n
C17 C18 C25 122.42(16) 1_555 1_555 n
C19 C18 C25 110.76(21) 1_555 1_555 n
C18 C19 O20 108.43(28) 1_555 1_555 n
C18 C19 C23 104.54(22) 1_555 1_555 n
C18 C19 H50 112.97(14) 1_555 1_555 n
O20 C19 C23 105.34(21) 1_555 1_555 n
O20 C19 H50 112.43(15) 1_555 1_555 n
C23 C19 H50 112.55(13) 1_555 1_555 n
C19 O20 B21 104.42(17) 1_555 1_555 n
C2 B21 O20 123.92(18) -1_665 1_555 n
C2 B21 O22 122.36(21) -1_665 1_555 n
O20 B21 O22 112.4(5) 1_555 1_555 n
B21 O22 C23 107.81(28) 1_555 1_555 n
C19 C23 O22 103.82(27) 1_555 1_555 n
C19 C23 C24 107.53(26) 1_555 1_555 n
C19 C23 H51 111.56(17) 1_555 1_555 n
O22 C23 C24 110.80(21) 1_555 1_555 n
O22 C23 H51 111.21(22) 1_555 1_555 n
C24 C23 H51 111.61(17) 1_555 1_555 n
C23 C24 C25 102.54(20) 1_555 1_555 n
C23 C24 C32 106.73(27) 1_555 1_555 n
C23 C24 C33 112.69(31) 1_555 1_555 n
C25 C24 C32 109.2(4) 1_555 1_555 n
C25 C24 C33 114.78(29) 1_555 1_555 n
C32 C24 C33 110.41(32) 1_555 1_555 n
C18 C25 C24 112.26(19) 1_555 1_555 n
C18 C25 C26 119.57(18) 1_555 1_555 n
C24 C25 C26 128.16(22) 1_555 1_555 n
C25 C26 C27 117.62(14) 1_555 1_555 n
C25 C26 H58 121.22(15) 1_555 1_555 n
C27 C26 H58 121.16(13) 1_555 1_555 n
C16 C27 C26 122.83(16) 1_555 1_555 n
C16 C27 C28 110.02(19) 1_555 1_555 n
C26 C27 C28 127.14(21) 1_555 1_555 n
C14 C28 C27 103.36(18) 1_555 1_555 n
C14 C28 O29 104.77(14) 1_555 1_555 n
C14 C28 H59 112.69(16) 1_555 1_555 n
C27 C28 O29 110.23(25) 1_555 1_555 n
C27 C28 H59 112.80(12) 1_555 1_555 n
O29 C28 H59 112.35(12) 1_555 1_555 n
B12 O29 C28 105.42(13) 1_555 1_555 n
C15 C30 H46 109.23(28) 1_555 1_555 n
C15 C30 H47 109.44(30) 1_555 1_555 n
C15 C30 H48 109.32(27) 1_555 1_555 n
H46 C30 H47 109.59(20) 1_555 1_555 n
H46 C30 H48 109.61(26) 1_555 1_555 n
H47 C30 H48 109.62(29) 1_555 1_555 n
C15 C31 H43 109.61(34) 1_555 1_555 n
C15 C31 H44 109.38(21) 1_555 1_555 n
C15 C31 H45 109.32(19) 1_555 1_555 n
H43 C31 H44 109.57(33) 1_555 1_555 n
H43 C31 H45 109.25(31) 1_555 1_555 n
H44 C31 H45 109.70(21) 1_555 1_555 n
C24 C32 H52 109.45(23) 1_555 1_555 n
C24 C32 H53 109.7(5) 1_555 1_555 n
C24 C32 H54 109.10(25) 1_555 1_555 n
H52 C32 H53 109.5(6) 1_555 1_555 n
H52 C32 H54 109.58(23) 1_555 1_555 n
H53 C32 H54 109.51(14) 1_555 1_555 n
C24 C33 H55 109.2(4) 1_555 1_555 n
C24 C33 H56 109.6(5) 1_555 1_555 n
C24 C33 H57 109.51(29) 1_555 1_555 n
H55 C33 H56 109.34(20) 1_555 1_555 n
H55 C33 H57 109.48(23) 1_555 1_555 n
H56 C33 H57 109.63(19) 1_555 1_555 n

loop_
_geom_bond_atom_site_label_1
_geom_bond_atom_site_label_2
_geom_bond_distance
_geom_bond_site_symmetry_2
_geom_bond_publ_flag
Fe1 C2 2.0544(21) 1_555 n
Fe1 C3 2.0552(22) 1_555 n
Fe1 C4 2.0564(21) 1_555 n
Fe1 C5 2.0515(17) 1_555 n
Fe1 C6 2.0417(20) 1_555 n
Fe1 C7 2.0517(21) 1_555 n
Fe1 C8 2.0530(22) 1_555 n
Fe1 C9 2.0535(19) 1_555 n
Fe1 C10 2.0520(18) 1_555 n
Fe1 C11 2.0493(21) 1_555 n
C2 Fe1 2.0544(21) 1_555 n
C2 C3 1.4261(12) 1_555 n
C2 C6 1.4387(13) 1_555 n
C2 B21 1.5290(11) -1_665 n
C3 Fe1 2.0552(22) 1_555 n
C3 C2 1.4261(12) 1_555 n
C3 C4 1.4132(13) 1_555 n
C3 H34 0.9800(7) 1_555 n
C4 Fe1 2.0564(21) 1_555 n
C4 C3 1.4132(13) 1_555 n
C4 C5 1.4158(13) 1_555 n
C4 H35 0.9800(7) 1_555 n
C5 Fe1 2.0515(17) 1_555 n
C5 C4 1.4158(13) 1_555 n
C5 C6 1.4093(13) 1_555 n
C5 H36 0.9800(7) 1_555 n
C6 Fe1 2.0417(20) 1_555 n
C6 C2 1.4387(13) 1_555 n
C6 C5 1.4093(13) 1_555 n
C6 H36 2.0819(18) 1_555 n
C6 H37 0.9800(7) 1_555 n
C7 Fe1 2.0517(21) 1_555 n
C7 C8 1.4389(13) 1_555 n
C7 C11 1.4307(13) 1_555 n
C7 B12 1.5278(13) 1_555 n
C8 Fe1 2.0530(22) 1_555 n
C8 C7 1.4389(13) 1_555 n
C8 C9 1.4181(13) 1_555 n
C8 H38 0.9800(7) 1_555 n
C9 Fe1 2.0535(19) 1_555 n
C9 C8 1.4181(13) 1_555 n
C9 C10 1.4273(13) 1_555 n
C9 H39 0.9800(7) 1_555 n
C9 H40 2.0859(18) 1_555 n
C10 Fe1 2.0520(18) 1_555 n
C10 C9 1.4273(13) 1_555 n
C10 C11 1.4074(13) 1_555 n
C10 H40 0.9800(7) 1_555 n
C10 H41 2.0761(19) 1_555 n
C11 Fe1 2.0493(21) 1_555 n
C11 C7 1.4307(13) 1_555 n
C11 C10 1.4074(13) 1_555 n
C11 H41 0.9800(7) 1_555 n
B12 C7 1.5278(13) 1_555 n
B12 O13 1.3764(13) 1_555 n
B12 C14 2.2899(13) 1_555 n
B12 C28 2.2473(13) 1_555 n
B12 O29 1.3767(13) 1_555 n
O13 B12 1.3764(13) 1_555 n
O13 C14 1.4317(13) 1_555 n
O13 H42 2.0121(21) 1_555 n
C14 B12 2.2899(13) 1_555 n
C14 O13 1.4317(13) 1_555 n
C14 C15 1.5534(13) 1_555 n
C14 C28 1.5499(13) 1_555 n
C14 H42 0.9800(7) 1_555 n
C15 C14 1.5534(13) 1_555 n
C15 C16 1.5169(13) 1_555 n
C15 C30 1.5319(13) 1_555 n
C15 C31 1.5345(13) 1_555 n
C15 H43 2.080(4) 1_555 n
C15 H44 2.0768(27) 1_555 n
C15 H45 2.0760(26) 1_555 n
C15 H46 2.0728(34) 1_555 n
C15 H47 2.075(4) 1_555 n
C15 H48 2.0738(34) 1_555 n
C16 C15 1.5169(13) 1_555 n
C16 C17 1.3894(13) 1_555 n
C16 C27 1.3992(13) 1_555 n
C16 H49 2.0718(21) 1_555 n
C17 C16 1.3894(13) 1_555 n
C17 C18 1.4017(13) 1_555 n
C17 H49 0.9800(7) 1_555 n
C18 C17 1.4017(13) 1_555 n
C18 C19 1.5020(13) 1_555 n
C18 C25 1.3907(13) 1_555 n
C18 H49 2.0818(19) 1_555 n
C18 H50 2.0894(21) 1_555 n
C19 C18 1.5020(13) 1_555 n
C19 O20 1.4556(13) 1_555 n
C19 B21 2.2456(26) 1_555 n
C19 C23 1.5527(13) 1_555 n
C19 H50 0.9800(7) 1_555 n
O20 C19 1.4556(13) 1_555 n
O20 B21 1.3855(13) 1_555 n
O20 H50 2.0415(21) 1_555 n
B21 C2 1.5290(11) -1_665 n
B21 C19 2.2456(26) 1_555 n
B21 O20 1.3855(13) 1_555 n
B21 O22 1.3821(13) 1_555 n
B21 C23 2.282(4) 1_555 n
O22 B21 1.3821(13) 1_555 n
O22 C23 1.4420(13) 1_555 n
O22 H51 2.0155(28) 1_555 n
C23 C19 1.5527(13) 1_555 n
C23 B21 2.282(4) 1_555 n
C23 O22 1.4420(13) 1_555 n
C23 C24 1.5502(13) 1_555 n
C23 H51 0.9800(7) 1_555 n
C24 C23 1.5502(13) 1_555 n
C24 C25 1.5297(13) 1_555 n
C24 C32 1.5342(13) 1_555 n
C24 C33 1.5202(13) 1_555 n
C24 H52 2.0774(30) 1_555 n
C24 H53 2.080(6) 1_555 n
C24 H54 2.0732(34) 1_555 n
C24 H55 2.062(5) 1_555 n
C24 H56 2.067(6) 1_555 n
C24 H57 2.066(4) 1_555 n
C25 C18 1.3907(13) 1_555 n
C25 C24 1.5297(13) 1_555 n
C25 C26 1.4055(13) 1_555 n
C25 H58 2.0889(21) 1_555 n
C26 C25 1.4055(13) 1_555 n
C26 C27 1.3926(13) 1_555 n
C26 H58 0.9800(7) 1_555 n
C27 C16 1.3992(13) 1_555 n
C27 C26 1.3926(13) 1_555 n
C27 C28 1.5133(13) 1_555 n
C27 H58 2.0766(19) 1_555 n
C27 H59 2.0976(19) 1_555 n
C28 B12 2.2473(13) 1_555 n
C28 C14 1.5499(13) 1_555 n
C28 C27 1.5133(13) 1_555 n
C28 O29 1.4475(13) 1_555 n
C28 H59 0.9800(7) 1_555 n
O29 B12 1.3767(13) 1_555 n
O29 C28 1.4475(13) 1_555 n
O29 H59 2.0334(19) 1_555 n
C30 C15 1.5319(13) 1_555 n
C30 H46 0.9800(7) 1_555 n
C30 H47 0.9800(7) 1_555 n
C30 H48 0.9800(7) 1_555 n
C31 C15 1.5345(13) 1_555 n
C31 H43 0.9800(7) 1_555 n
C31 H44 0.9800(7) 1_555 n
C31 H45 0.9800(7) 1_555 n
C32 C24 1.5342(13) 1_555 n
C32 H52 0.9800(7) 1_555 n
C32 H53 0.9800(7) 1_555 n
C32 H54 0.9800(7) 1_555 n
C33 C24 1.5202(13) 1_555 n
C33 H55 0.9800(7) 1_555 n
C33 H56 0.9800(7) 1_555 n
C33 H57 0.9800(7) 1_555 n
H34 C3 0.9800(7) 1_555 n
H35 C4 0.9800(7) 1_555 n
H36 C5 0.9800(7) 1_555 n
H36 C6 2.0819(18) 1_555 n
H37 C6 0.9800(7) 1_555 n
H38 C8 0.9800(7) 1_555 n
H39 C9 0.9800(7) 1_555 n
H40 C9 2.0859(18) 1_555 n
H40 C10 0.9800(7) 1_555 n
H41 C10 2.0761(19) 1_555 n
H41 C11 0.9800(7) 1_555 n
H42 O13 2.0121(21) 1_555 n
H42 C14 0.9800(7) 1_555 n
H43 C15 2.080(4) 1_555 n
H43 C31 0.9800(7) 1_555 n
H43 H44 1.6014(33) 1_555 n
H43 H45 1.5982(32) 1_555 n
H44 C15 2.0768(27) 1_555 n
H44 C31 0.9800(7) 1_555 n
H44 H43 1.6014(33) 1_555 n
H44 H45 1.6026(22) 1_555 n
H45 C15 2.0760(26) 1_555 n
H45 C31 0.9800(7) 1_555 n
H45 H43 1.5982(32) 1_555 n
H45 H44 1.6026(22) 1_555 n
H46 C15 2.0728(34) 1_555 n
H46 C30 0.9800(7) 1_555 n
H46 H47 1.6016(21) 1_555 n
H46 H48 1.6018(26) 1_555 n
H47 C15 2.075(4) 1_555 n
H47 C30 0.9800(7) 1_555 n
H47 H46 1.6016(21) 1_555 n
H47 H48 1.6018(29) 1_555 n
H48 C15 2.0738(34) 1_555 n
H48 C30 0.9800(7) 1_555 n
H48 H46 1.6018(26) 1_555 n
H48 H47 1.6018(29) 1_555 n
H49 C16 2.0718(21) 1_555 n
H49 C17 0.9800(7) 1_555 n
H49 C18 2.0818(19) 1_555 n
H50 C18 2.0894(21) 1_555 n
H50 C19 0.9800(7) 1_555 n
H50 O20 2.0415(21) 1_555 n
H51 O22 2.0155(28) 1_555 n
H51 C23 0.9800(7) 1_555 n
H52 C24 2.0774(30) 1_555 n
H52 C32 0.9800(7) 1_555 n
H52 H53 1.601(6) 1_555 n
H52 H54 1.6013(24) 1_555 n
H53 C24 2.080(6) 1_555 n
H53 C32 0.9800(7) 1_555 n
H53 H52 1.601(6) 1_555 n
H53 H54 1.6007(17) 1_555 n
H54 C24 2.0732(34) 1_555 n
H54 C32 0.9800(7) 1_555 n
H54 H52 1.6013(24) 1_555 n
H54 H53 1.6007(17) 1_555 n
H55 C24 2.062(5) 1_555 n
H55 C33 0.9800(7) 1_555 n
H55 H56 1.5991(22) 1_555 n
H55 H57 1.6005(23) 1_555 n
H56 C24 2.067(6) 1_555 n
H56 C33 0.9800(7) 1_555 n
H56 H55 1.5991(22) 1_555 n
H56 H57 1.6019(20) 1_555 n
H57 C24 2.066(4) 1_555 n
H57 C33 0.9800(7) 1_555 n
H57 H55 1.6005(23) 1_555 n
H57 H56 1.6019(20) 1_555 n
H58 C25 2.0889(21) 1_555 n
H58 C26 0.9800(7) 1_555 n
H58 C27 2.0766(19) 1_555 n
H59 C27 2.0976(19) 1_555 n
H59 C28 0.9800(7) 1_555 n
H59 O29 2.0334(19) 1_555 n
